data_4116353
loop_
_publ_author_name
'Svilen Bobev'
'Slavi C. Sevov'

_publ_section_title
;
 Synthesis and Characterization of Stable Stoichiometric Clathrates of
 Silicon and Germanium: Cs8Na16Si136 and Cs8Na16Ge136
;
_journal_name_full 'Journal of the American Chemical Society'
_journal_page_first 3795
_journal_page_last 3796
_journal_paper_doi 10.1021/ja9844175
_journal_volume 121
_journal_year 1999
_chemical_compound_source pure_elements
_chemical_formula_analytical Cs8_Na16_Ge136
_chemical_formula_moiety Ge34
_chemical_formula_structural Cs8_Na16_Ge136
_chemical_formula_sum 'Cs Ge17 Na2'
_chemical_formula_weight 1412.92
_chemical_name_common clathrate_II_type
_chemical_name_systematic
;
 ?
;
_space_group_IT_number 227
_symmetry_cell_setting cubic
_symmetry_space_group_name_Hall '-F 4vw 2vw 3'
_symmetry_space_group_name_H-M 'F d -3 m :2'
_atom_sites_solution_hydrogens geom
_atom_sites_solution_primary direct
_atom_sites_solution_secondary difmap
_audit_creation_method SHELXL
_cell_angle_alpha 90.00
_cell_angle_beta 90.00
_cell_angle_gamma 90.00
_cell_formula_units_Z 8
_cell_length_a 15.4805(6)
_cell_length_b 15.4805(6)
_cell_length_c 15.4805(6)
_cell_measurement_reflns_used 25
_cell_measurement_temperature 293(2)
_cell_measurement_theta_max 22.328
_cell_measurement_theta_min 18.506
_cell_volume 3709.8(2)
_computing_cell_refinement CAD4_(Enraf-Nonius,_1977)
_computing_data_collection CAD4_(Enraf-Nonius,_1977)
_computing_data_reduction SDP_Package_(Enraf-Nonius,_1985)
_computing_molecular_graphics 'SHELXTL (Siemens, 1994)'
_computing_publication_material 'SHELXTL (Siemens, 1994)'
_computing_structure_refinement 'SHELXL-93 (Sheldrick, 1993)'
_computing_structure_solution 'SHELXS-86 (Sheldrick, 1990)'
_diffrn_ambient_temperature 293(2)
_diffrn_measurement_device Enraf_Nonius_CAD4
_diffrn_measurement_method omega-2theta
_diffrn_radiation_monochromator graphite
_diffrn_radiation_source 'fine-focus sealed tube'
_diffrn_radiation_type MoK\a
_diffrn_radiation_wavelength 0.71073
_diffrn_reflns_av_R_equivalents 0.1178
_diffrn_reflns_av_sigmaI/netI 0.0584
_diffrn_reflns_limit_h_max 33
_diffrn_reflns_limit_h_min 0
_diffrn_reflns_limit_k_max 33
_diffrn_reflns_limit_k_min 0
_diffrn_reflns_limit_l_max 33
_diffrn_reflns_limit_l_min 0
_diffrn_reflns_number 4864
_diffrn_reflns_theta_max 49.95
_diffrn_reflns_theta_min 2.28
_diffrn_standards_interval_count 200
_diffrn_standards_interval_time 120
_diffrn_standards_number 2
_exptl_absorpt_coefficient_mu 29.041
_exptl_absorpt_correction_T_max 1.000
_exptl_absorpt_correction_T_min 0.530
_exptl_absorpt_correction_type psi-scan
_exptl_crystal_colour 'bluish, metallic luster'
_exptl_crystal_density_diffrn 5.059
_exptl_crystal_description bar
_exptl_crystal_F_000 4968
_exptl_crystal_size_max 0.2
_exptl_crystal_size_mid 0.12
_exptl_crystal_size_min 0.1
_refine_diff_density_max 1.857
_refine_diff_density_min -2.019
_refine_diff_density_rms 0.298
_refine_ls_extinction_coef 0.00016(2)
_refine_ls_extinction_expression Fc^*^=3DkFc[1+0.001xFc^2^\l^3^/sin(2\q)]^-1/4^
_refine_ls_extinction_method SHELXL
_refine_ls_goodness_of_fit_all 1.033
_refine_ls_goodness_of_fit_obs 1.113
_refine_ls_matrix_type full
_refine_ls_number_parameters 15
_refine_ls_number_reflns 977
_refine_ls_number_restraints 0
_refine_ls_restrained_S_all 1.033
_refine_ls_restrained_S_obs 1.113
_refine_ls_R_factor_all 0.0924
_refine_ls_R_factor_obs 0.0431
_refine_ls_shift/esd_max 0.000
_refine_ls_shift/esd_mean 0.000
_refine_ls_structure_factor_coef Fsqd
_refine_ls_weighting_details 'w=1/[\s^2^(Fo^2^)+(0.0356P)^2^+8.7128P] where P=(Fo^2^+2Fc^2^)/3'
_refine_ls_weighting_scheme calc
_refine_ls_wR_factor_all 0.0981
_refine_ls_wR_factor_obs 0.0830
_reflns_number_observed 606
_reflns_number_total 977
_reflns_observed_criterion >2sigma(I)
_cod_data_source_file ja9844175_2.cif
_cod_data_source_block 2
_cod_depositor_comments
;
The following automatic conversions were performed:

'_refine_ls_weighting_scheme' value 'calc
w=1/[\s^2^(Fo^2^)+(0.0356P)^2^+8.7128P] where P=(Fo^2^+2Fc^2^)/3' was
changed to 'calc'. New tag '_refine_ls_weighting_details' was
created. The value of the new tag was set to
'w=1/[\s^2^(Fo^2^)+(0.0356P)^2^+8.7128P] where P=(Fo^2^+2Fc^2^)/3'.

Automatic conversion script
Id: cif_fix_values 3143 2015-03-26 13:38:13Z robertas 
;
_cod_original_sg_symbol_H-M 'F d -3 m'
_cod_database_code 4116353

loop_
_symmetry_equiv_pos_as_xyz
'x, y, z'
'-x+3/4, -y+1/4, z+1/2'
'-x+1/4, y+1/2, -z+3/4'
'x+1/2, -y+3/4, -z+1/4'
'z, x, y'
'z+1/2, -x+3/4, -y+1/4'
'-z+3/4, -x+1/4, y+1/2'
'-z+1/4, x+1/2, -y+3/4'
'y, z, x'
'-y+1/4, z+1/2, -x+3/4'
'y+1/2, -z+3/4, -x+1/4'
'-y+3/4, -z+1/4, x+1/2'
'y+3/4, x+1/4, -z+1/2'
'-y, -x, -z'
'y+1/4, -x+1/2, z+3/4'
'-y+1/2, x+3/4, z+1/4'
'x+3/4, z+1/4, -y+1/2'
'-x+1/2, z+3/4, y+1/4'
'-x, -z, -y'
'x+1/4, -z+1/2, y+3/4'
'z+3/4, y+1/4, -x+1/2'
'z+1/4, -y+1/2, x+3/4'
'-z+1/2, y+3/4, x+1/4'
'-z, -y, -x'
'x, y+1/2, z+1/2'
'-x+3/4, -y+3/4, z+1'
'-x+1/4, y+1, -z+5/4'
'x+1/2, -y+5/4, -z+3/4'
'z, x+1/2, y+1/2'
'z+1/2, -x+5/4, -y+3/4'
'-z+3/4, -x+3/4, y+1'
'-z+1/4, x+1, -y+5/4'
'y, z+1/2, x+1/2'
'-y+1/4, z+1, -x+5/4'
'y+1/2, -z+5/4, -x+3/4'
'-y+3/4, -z+3/4, x+1'
'y+3/4, x+3/4, -z+1'
'-y, -x+1/2, -z+1/2'
'y+1/4, -x+1, z+5/4'
'-y+1/2, x+5/4, z+3/4'
'x+3/4, z+3/4, -y+1'
'-x+1/2, z+5/4, y+3/4'
'-x, -z+1/2, -y+1/2'
'x+1/4, -z+1, y+5/4'
'z+3/4, y+3/4, -x+1'
'z+1/4, -y+1, x+5/4'
'-z+1/2, y+5/4, x+3/4'
'-z, -y+1/2, -x+1/2'
'x+1/2, y, z+1/2'
'-x+5/4, -y+1/4, z+1'
'-x+3/4, y+1/2, -z+5/4'
'x+1, -y+3/4, -z+3/4'
'z+1/2, x, y+1/2'
'z+1, -x+3/4, -y+3/4'
'-z+5/4, -x+1/4, y+1'
'-z+3/4, x+1/2, -y+5/4'
'y+1/2, z, x+1/2'
'-y+3/4, z+1/2, -x+5/4'
'y+1, -z+3/4, -x+3/4'
'-y+5/4, -z+1/4, x+1'
'y+5/4, x+1/4, -z+1'
'-y+1/2, -x, -z+1/2'
'y+3/4, -x+1/2, z+5/4'
'-y+1, x+3/4, z+3/4'
'x+5/4, z+1/4, -y+1'
'-x+1, z+3/4, y+3/4'
'-x+1/2, -z, -y+1/2'
'x+3/4, -z+1/2, y+5/4'
'z+5/4, y+1/4, -x+1'
'z+3/4, -y+1/2, x+5/4'
'-z+1, y+3/4, x+3/4'
'-z+1/2, -y, -x+1/2'
'x+1/2, y+1/2, z'
'-x+5/4, -y+3/4, z+1/2'
'-x+3/4, y+1, -z+3/4'
'x+1, -y+5/4, -z+1/4'
'z+1/2, x+1/2, y'
'z+1, -x+5/4, -y+1/4'
'-z+5/4, -x+3/4, y+1/2'
'-z+3/4, x+1, -y+3/4'
'y+1/2, z+1/2, x'
'-y+3/4, z+1, -x+3/4'
'y+1, -z+5/4, -x+1/4'
'-y+5/4, -z+3/4, x+1/2'
'y+5/4, x+3/4, -z+1/2'
'-y+1/2, -x+1/2, -z'
'y+3/4, -x+1, z+3/4'
'-y+1, x+5/4, z+1/4'
'x+5/4, z+3/4, -y+1/2'
'-x+1, z+5/4, y+1/4'
'-x+1/2, -z+1/2, -y'
'x+3/4, -z+1, y+3/4'
'z+5/4, y+3/4, -x+1/2'
'z+3/4, -y+1, x+3/4'
'-z+1, y+5/4, x+1/4'
'-z+1/2, -y+1/2, -x'
'-x, -y, -z'
'x-3/4, y-1/4, -z-1/2'
'x-1/4, -y-1/2, z-3/4'
'-x-1/2, y-3/4, z-1/4'
'-z, -x, -y'
'-z-1/2, x-3/4, y-1/4'
'z-3/4, x-1/4, -y-1/2'
'z-1/4, -x-1/2, y-3/4'
'-y, -z, -x'
'y-1/4, -z-1/2, x-3/4'
'-y-1/2, z-3/4, x-1/4'
'y-3/4, z-1/4, -x-1/2'
'-y-3/4, -x-1/4, z-1/2'
'y, x, z'
'-y-1/4, x-1/2, -z-3/4'
'y-1/2, -x-3/4, -z-1/4'
'-x-3/4, -z-1/4, y-1/2'
'x-1/2, -z-3/4, -y-1/4'
'x, z, y'
'-x-1/4, z-1/2, -y-3/4'
'-z-3/4, -y-1/4, x-1/2'
'-z-1/4, y-1/2, -x-3/4'
'z-1/2, -y-3/4, -x-1/4'
'z, y, x'
'-x, -y+1/2, -z+1/2'
'x-3/4, y+1/4, -z'
'x-1/4, -y, z-1/4'
'-x-1/2, y-1/4, z+1/4'
'-z, -x+1/2, -y+1/2'
'-z-1/2, x-1/4, y+1/4'
'z-3/4, x+1/4, -y'
'z-1/4, -x, y-1/4'
'-y, -z+1/2, -x+1/2'
'y-1/4, -z, x-1/4'
'-y-1/2, z-1/4, x+1/4'
'y-3/4, z+1/4, -x'
'-y-3/4, -x+1/4, z'
'y, x+1/2, z+1/2'
'-y-1/4, x, -z-1/4'
'y-1/2, -x-1/4, -z+1/4'
'-x-3/4, -z+1/4, y'
'x-1/2, -z-1/4, -y+1/4'
'x, z+1/2, y+1/2'
'-x-1/4, z, -y-1/4'
'-z-3/4, -y+1/4, x'
'-z-1/4, y, -x-1/4'
'z-1/2, -y-1/4, -x+1/4'
'z, y+1/2, x+1/2'
'-x+1/2, -y, -z+1/2'
'x-1/4, y-1/4, -z'
'x+1/4, -y-1/2, z-1/4'
'-x, y-3/4, z+1/4'
'-z+1/2, -x, -y+1/2'
'-z, x-3/4, y+1/4'
'z-1/4, x-1/4, -y'
'z+1/4, -x-1/2, y-1/4'
'-y+1/2, -z, -x+1/2'
'y+1/4, -z-1/2, x-1/4'
'-y, z-3/4, x+1/4'
'y-1/4, z-1/4, -x'
'-y-1/4, -x-1/4, z'
'y+1/2, x, z+1/2'
'-y+1/4, x-1/2, -z-1/4'
'y, -x-3/4, -z+1/4'
'-x-1/4, -z-1/4, y'
'x, -z-3/4, -y+1/4'
'x+1/2, z, y+1/2'
'-x+1/4, z-1/2, -y-1/4'
'-z-1/4, -y-1/4, x'
'-z+1/4, y-1/2, -x-1/4'
'z, -y-3/4, -x+1/4'
'z+1/2, y, x+1/2'
'-x+1/2, -y+1/2, -z'
'x-1/4, y+1/4, -z-1/2'
'x+1/4, -y, z-3/4'
'-x, y-1/4, z-1/4'
'-z+1/2, -x+1/2, -y'
'-z, x-1/4, y-1/4'
'z-1/4, x+1/4, -y-1/2'
'z+1/4, -x, y-3/4'
'-y+1/2, -z+1/2, -x'
'y+1/4, -z, x-3/4'
'-y, z-1/4, x-1/4'
'y-1/4, z+1/4, -x-1/2'
'-y-1/4, -x+1/4, z-1/2'
'y+1/2, x+1/2, z'
'-y+1/4, x, -z-3/4'
'y, -x-1/4, -z-1/4'
'-x-1/4, -z+1/4, y-1/2'
'x, -z-1/4, -y-1/4'
'x+1/2, z+1/2, y'
'-x+1/4, z, -y-3/4'
'-z-1/4, -y+1/4, x-1/2'
'-z+1/4, y, -x-3/4'
'z, -y-1/4, -x-1/4'
'z+1/2, y+1/2, x'

loop_
_atom_site_aniso_label
_atom_site_aniso_U_11
_atom_site_aniso_U_22
_atom_site_aniso_U_33
_atom_site_aniso_U_23
_atom_site_aniso_U_13
_atom_site_aniso_U_12
Cs 0.0344(3) 0.0344(3) 0.0344(3) 0.000 0.000 0.000
Ge1 0.01089(12) 0.01089(12) 0.0112(2) -0.00001(9) -0.00001(9) 0.00068(12)
Ge2 0.01038(13) 0.01038(13) 0.01038(13) -0.00009(12) -0.00009(12) -0.00009(12)
Ge3 0.0099(2) 0.0099(2) 0.0099(2) 0.000 0.000 0.000
Na 0.0348(13) 0.0348(13) 0.0348(13) -0.0063(13) -0.0063(13) -0.0063(13)

loop_
_atom_site_label
_atom_site_type_symbol
_atom_site_fract_x
_atom_site_fract_y
_atom_site_fract_z
_atom_site_U_iso_or_equiv
_atom_site_thermal_displace_type
_atom_site_occupancy
_atom_site_calc_flag
_atom_site_refinement_flags
Cs Cs 0.3750 0.3750 0.3750 0.0344(3) Uani 1 d S
Ge1 Ge 0.06783(2) 0.06783(2) 0.37038(3) 0.01100(10) Uani 1 d S
Ge2 Ge 0.21772(3) 0.21772(3) 0.21772(3) 0.01038(13) Uani 1 d S
Ge3 Ge 0.1250 0.1250 0.1250 0.0099(2) Uani 1 d S
Na Na 0.0000 0.0000 0.0000 0.0348(13) Uani 1 d S

loop_
_atom_type_symbol
_atom_type_description
_atom_type_scat_dispersion_real
_atom_type_scat_dispersion_imag
_atom_type_scat_source
Na Na 0.0362 0.0249 'International Tables Vol C Tables 4.2.6.8 and 6.1.1.4'
Ge Ge 0.1547 1.8001 'International Tables Vol C Tables 4.2.6.8 and 6.1.1.4'
Cs Cs -0.3680 2.1192 'International Tables Vol C Tables 4.2.6.8 and 6.1.1.4'

loop_
_geom_angle_atom_site_label_1
_geom_angle_atom_site_label_2
_geom_angle_atom_site_label_3
_geom_angle
_geom_angle_site_symmetry_1
_geom_angle_site_symmetry_3
Ge1 Cs Ge1 63.017(10) 153_565 125_655
Ge1 Cs Ge1 63.017(10) 153_565 169_556
Ge1 Cs Ge1 63.017(10) 125_655 169_556
Ge1 Cs Ge1 155.286(8) 153_565 108_656
Ge1 Cs Ge1 111.231(6) 125_655 108_656
Ge1 Cs Ge1 92.625(2) 169_556 108_656
Ge1 Cs Ge1 155.286(8) 153_565 131_655
Ge1 Cs Ge1 92.625(2) 125_655 131_655
Ge1 Cs Ge1 111.231(6) 169_556 131_655
Ge1 Cs Ge1 35.233(12) 108_656 131_655
Ge1 Cs Ge1 92.625(2) 153_565 104_566
Ge1 Cs Ge1 155.286(8) 125_655 104_566
Ge1 Cs Ge1 111.231(6) 169_556 104_566
Ge1 Cs Ge1 92.625(2) 108_656 104_566
Ge1 Cs Ge1 111.231(6) 131_655 104_566
Ge1 Cs Ge1 111.231(6) 153_565 175_556
Ge1 Cs Ge1 155.286(8) 125_655 175_556
Ge1 Cs Ge1 92.625(2) 169_556 175_556
Ge1 Cs Ge1 63.017(10) 108_656 175_556
Ge1 Cs Ge1 92.625(2) 131_655 175_556
Ge1 Cs Ge1 35.233(12) 104_566 175_556
Ge1 Cs Ge1 92.625(2) 153_565 147_565
Ge1 Cs Ge1 111.231(6) 125_655 147_565
Ge1 Cs Ge1 155.286(8) 169_556 147_565
Ge1 Cs Ge1 111.231(6) 108_656 147_565
Ge1 Cs Ge1 92.625(2) 131_655 147_565
Ge1 Cs Ge1 63.017(10) 104_566 147_565
Ge1 Cs Ge1 92.625(2) 175_556 147_565
Ge1 Cs Ge1 111.231(6) 153_565 100_665
Ge1 Cs Ge1 92.625(2) 125_655 100_665
Ge1 Cs Ge1 155.286(8) 169_556 100_665
Ge1 Cs Ge1 92.625(2) 108_656 100_665
Ge1 Cs Ge1 63.017(10) 131_655 100_665
Ge1 Cs Ge1 92.625(2) 104_566 100_665
Ge1 Cs Ge1 111.231(6) 175_556 100_665
Ge1 Cs Ge1 35.233(12) 147_565 100_665
Ge1 Cs Ge1 92.625(2) 153_565 122_656
Ge1 Cs Ge1 92.625(2) 125_655 122_656
Ge1 Cs Ge1 35.233(12) 169_556 122_656
Ge1 Cs Ge1 63.017(10) 108_656 122_656
Ge1 Cs Ge1 92.625(2) 131_655 122_656
Ge1 Cs Ge1 92.625(2) 104_566 122_656
Ge1 Cs Ge1 63.017(10) 175_556 122_656
Ge1 Cs Ge1 155.286(8) 147_565 122_656
Ge1 Cs Ge1 155.286(8) 100_665 122_656
Ge1 Cs Ge1 35.233(12) 153_565 178_566
Ge1 Cs Ge1 92.625(2) 125_655 178_566
Ge1 Cs Ge1 92.625(2) 169_556 178_566
Ge1 Cs Ge1 155.286(8) 108_656 178_566
Ge1 Cs Ge1 155.286(8) 131_655 178_566
Ge1 Cs Ge1 63.017(10) 104_566 178_566
Ge1 Cs Ge1 92.625(2) 175_556 178_566
Ge1 Cs Ge1 63.017(10) 147_565 178_566
Ge1 Cs Ge1 92.625(2) 100_665 178_566
Ge1 Cs Ge1 111.231(6) 122_656 178_566
Ge1 Cs Ge1 92.625(2) 153_565 150_665
Ge1 Cs Ge1 35.233(12) 125_655 150_665
Ge1 Cs Ge1 92.625(2) 169_556 150_665
Ge1 Cs Ge1 92.625(2) 108_656 150_665
Ge1 Cs Ge1 63.017(10) 131_655 150_665
Ge1 Cs Ge1 155.286(8) 104_566 150_665
Ge1 Cs Ge1 155.286(8) 175_556 150_665
Ge1 Cs Ge1 92.625(2) 147_565 150_665
Ge1 Cs Ge1 63.017(10) 100_665 150_665
Ge1 Cs Ge1 111.231(6) 122_656 150_665
Ge1 Cs Ge1 111.231(6) 178_566 150_665
Ge2 Ge1 Ge1 105.22(2) 50_454 129
Ge2 Ge1 Ge1 105.22(2) 50_454 149
Ge1 Ge1 Ge1 119.816(3) 129 149
Ge2 Ge1 Ge1 108.22(2) 50_454 50_454
Ge1 Ge1 Ge1 108.89(2) 129 50_454
Ge1 Ge1 Ge1 108.89(2) 149 50_454
Ge2 Ge1 Na 67.076(11) 50_454 76_445
Ge1 Ge1 Na 69.336(5) 129 76_445
Ge1 Ge1 Na 170.066(10) 149 76_445
Ge1 Ge1 Na 69.291(7) 50_454 76_445
Ge2 Ge1 Na 67.076(11) 50_454 27_544
Ge1 Ge1 Na 170.066(10) 129 27_544
Ge1 Ge1 Na 69.336(5) 149 27_544
Ge1 Ge1 Na 69.291(7) 50_454 27_544
Na Ge1 Na 101.275(10) 76_445 27_544
Ge2 Ge1 Cs 179.39(2) 50_454 169_556
Ge1 Ge1 Cs 74.51(2) 129 169_556
Ge1 Ge1 Cs 74.51(2) 149 169_556
Ge1 Ge1 Cs 72.384(6) 50_454 169_556
Na Ge1 Cs 113.252(8) 76_445 169_556
Na Ge1 Cs 113.252(8) 27_544 169_556
Ge2 Ge1 Cs 72.75(2) 50_454 73_445
Ge1 Ge1 Cs 70.72(2) 129 73_445
Ge1 Ge1 Cs 70.72(2) 149 73_445
Ge1 Ge1 Cs 179.030(6) 50_454 73_445
Na Ge1 Cs 111.253(8) 76_445 73_445
Na Ge1 Cs 111.253(8) 27_544 73_445
Cs Ge1 Cs 106.646(9) 169_556 73_445
Ge3 Ge2 Ge1 107.04(2) . 50_454
Ge3 Ge2 Ge1 107.04(2) . 34_544
Ge1 Ge2 Ge1 111.79(2) 50_454 34_544
Ge3 Ge2 Ge1 107.04(2) . 78_445
Ge1 Ge2 Ge1 111.79(2) 50_454 78_445
Ge1 Ge2 Ge1 111.79(2) 34_544 78_445
Ge3 Ge2 Na 66.579(10) . 76_445
Ge1 Ge2 Na 71.204(6) 50_454 76_445
Ge1 Ge2 Na 71.204(6) 34_544 76_445
Ge1 Ge2 Na 173.62(3) 78_445 76_445
Ge3 Ge2 Na 66.579(10) . 27_544
Ge1 Ge2 Na 71.204(6) 50_454 27_544
Ge1 Ge2 Na 173.62(3) 34_544 27_544
Ge1 Ge2 Na 71.204(6) 78_445 27_544
Na Ge2 Na 105.249(12) 76_445 27_544
Ge3 Ge2 Na 66.579(10) . 50_454
Ge1 Ge2 Na 173.62(3) 50_454 50_454
Ge1 Ge2 Na 71.204(6) 34_544 50_454
Ge1 Ge2 Na 71.204(6) 78_445 50_454
Na Ge2 Na 105.249(12) 76_445 50_454
Na Ge2 Na 105.249(12) 27_544 50_454
Ge3 Ge2 Cs 180.00(4) . .
Ge1 Ge2 Cs 72.96(2) 50_454 .
Ge1 Ge2 Cs 72.96(2) 34_544 .
Ge1 Ge2 Cs 72.96(2) 78_445 .
Na Ge2 Cs 113.421(10) 76_445 .
Na Ge2 Cs 113.421(10) 27_544 .
Na Ge2 Cs 113.421(10) 50_454 .
Ge2 Ge3 Ge2 109.5 76_445 27_544
Ge2 Ge3 Ge2 109.5 76_445 50_454
Ge2 Ge3 Ge2 109.5 27_544 50_454
Ge2 Ge3 Ge2 109.5 76_445 .
Ge2 Ge3 Ge2 109.5 27_544 .
Ge2 Ge3 Ge2 109.5 50_454 .
Ge2 Ge3 Na 70.5 76_445 .
Ge2 Ge3 Na 70.5 27_544 .
Ge2 Ge3 Na 70.5 50_454 .
Ge2 Ge3 Na 180.00(2) . .
Ge2 Ge3 Na 180.000(7) 76_445 76_445
Ge2 Ge3 Na 70.5 27_544 76_445
Ge2 Ge3 Na 70.5 50_454 76_445
Ge2 Ge3 Na 70.5 . 76_445
Na Ge3 Na 109.5 . 76_445
Ge2 Ge3 Na 70.5 76_445 50_454
Ge2 Ge3 Na 70.5 27_544 50_454
Ge2 Ge3 Na 180.000(7) 50_454 50_454
Ge2 Ge3 Na 70.5 . 50_454
Na Ge3 Na 109.5 . 50_454
Na Ge3 Na 109.5 76_445 50_454
Ge2 Ge3 Na 70.5 76_445 27_544
Ge2 Ge3 Na 180.000(7) 27_544 27_544
Ge2 Ge3 Na 70.5 50_454 27_544
Ge2 Ge3 Na 70.5 . 27_544
Na Ge3 Na 109.5 . 27_544
Na Ge3 Na 109.5 76_445 27_544
Na Ge3 Na 109.5 50_454 27_544
Ge3 Na Ge3 180.0 97 .
Ge3 Na Ge2 42.891(10) 97 172
Ge3 Na Ge2 137.109(10) . 172
Ge3 Na Ge2 137.109(10) 97 76_445
Ge3 Na Ge2 42.891(10) . 76_445
Ge2 Na Ge2 180.0 172 76_445
Ge3 Na Ge2 42.891(10) 97 123
Ge3 Na Ge2 137.109(10) . 123
Ge2 Na Ge2 72.23(2) 172 123
Ge2 Na Ge2 107.77(2) 76_445 123
Ge3 Na Ge2 137.109(10) 97 27_544
Ge3 Na Ge2 42.891(10) . 27_544
Ge2 Na Ge2 107.77(2) 172 27_544
Ge2 Na Ge2 72.23(2) 76_445 27_544
Ge2 Na Ge2 180.0 123 27_544
Ge3 Na Ge2 42.891(10) 97 146
Ge3 Na Ge2 137.109(10) . 146
Ge2 Na Ge2 72.23(2) 172 146
Ge2 Na Ge2 107.77(2) 76_445 146
Ge2 Na Ge2 72.23(2) 123 146
Ge2 Na Ge2 107.77(2) 27_544 146
Ge3 Na Ge2 137.109(10) 97 50_454
Ge3 Na Ge2 42.891(10) . 50_454
Ge2 Na Ge2 107.77(2) 172 50_454
Ge2 Na Ge2 72.23(2) 76_445 50_454
Ge2 Na Ge2 107.77(2) 123 50_454
Ge2 Na Ge2 72.23(2) 27_544 50_454
Ge2 Na Ge2 180.0 146 50_454
Ge3 Na Ge1 109.105(5) 97 27_544
Ge3 Na Ge1 70.895(5) . 27_544
Ge2 Na Ge1 138.281(8) 172 27_544
Ge2 Na Ge1 41.719(8) 76_445 27_544
Ge2 Na Ge1 109.243(6) 123 27_544
Ge2 Na Ge1 70.757(6) 27_544 27_544
Ge2 Na Ge1 69.110(11) 146 27_544
Ge2 Na Ge1 110.890(11) 50_454 27_544
Ge3 Na Ge1 70.895(5) 97 128
Ge3 Na Ge1 109.105(5) . 128
Ge2 Na Ge1 110.890(11) 172 128
Ge2 Na Ge1 69.110(11) 76_445 128
Ge2 Na Ge1 70.757(6) 123 128
Ge2 Na Ge1 109.243(6) 27_544 128
Ge2 Na Ge1 41.719(8) 146 128
Ge2 Na Ge1 138.281(8) 50_454 128
Ge1 Na Ge1 41.327(10) 27_544 128
Ge3 Na Ge1 109.105(5) 97 83_445
Ge3 Na Ge1 70.895(5) . 83_445
Ge2 Na Ge1 109.243(6) 172 83_445
Ge2 Na Ge1 70.757(6) 76_445 83_445
Ge2 Na Ge1 69.110(11) 123 83_445
Ge2 Na Ge1 110.890(11) 27_544 83_445
Ge2 Na Ge1 138.281(8) 146 83_445
Ge2 Na Ge1 41.719(8) 50_454 83_445
Ge1 Na Ge1 109.835(5) 27_544 83_445
Ge1 Na Ge1 108.809(14) 128 83_445
Ge3 Na Ge1 70.895(5) 97 179
Ge3 Na Ge1 109.105(5) . 179
Ge2 Na Ge1 70.757(6) 172 179
Ge2 Na Ge1 109.243(6) 76_445 179
Ge2 Na Ge1 110.890(11) 123 179
Ge2 Na Ge1 69.110(11) 27_544 179
Ge2 Na Ge1 41.719(8) 146 179
Ge2 Na Ge1 138.281(8) 50_454 179
Ge1 Na Ge1 70.165(5) 27_544 179
Ge1 Na Ge1 71.191(14) 128 179
Ge1 Na Ge1 180.0 83_445 179

loop_
_geom_bond_atom_site_label_1
_geom_bond_atom_site_label_2
_geom_bond_distance
_geom_bond_site_symmetry_2
Cs Ge1 4.1356(5) 153_565
Cs Ge1 4.1356(5) 125_655
Cs Ge1 4.1356(5) 169_556
Cs Ge1 4.1356(4) 108_656
Cs Ge1 4.1356(4) 131_655
Cs Ge1 4.1356(5) 104_566
Cs Ge1 4.1356(4) 175_556
Cs Ge1 4.1356(4) 147_565
Cs Ge1 4.1356(4) 100_665
Cs Ge1 4.1356(4) 122_656
Cs Ge1 4.1356(5) 178_566
Cs Ge1 4.1356(5) 150_665
Ge1 Ge2 2.4882(5) 50_454
Ge1 Ge1 2.4980(4) 129
Ge1 Ge1 2.4980(4) 149
Ge1 Ge1 2.5033(9) 50_454
Ge1 Na 3.5395(3) 76_445
Ge1 Na 3.5395(3) 27_544
Ge1 Cs 4.1356(4) 169_556
Ge1 Cs 4.2222(5) 73_445
Ge2 Ge3 2.4860(7) .
Ge2 Ge1 2.4881(5) 50_454
Ge2 Ge1 2.4881(5) 34_544
Ge2 Ge1 2.4881(5) 78_445
Ge2 Na 3.4437(3) 76_445
Ge2 Na 3.4437(3) 27_544
Ge2 Na 3.4437(3) 50_454
Ge3 Ge2 2.4859(7) 76_445
Ge3 Ge2 2.4859(7) 27_544
Ge3 Ge2 2.4859(7) 50_454
Ge3 Na 3.3516(1) .
Ge3 Na 3.3516(1) 76_445
Ge3 Na 3.3516(1) 50_454
Ge3 Na 3.3516(1) 27_544
Na Ge3 3.3516(1) 97
Na Ge2 3.4436(3) 172
Na Ge2 3.4436(3) 76_445
Na Ge2 3.4436(3) 123
Na Ge2 3.4436(3) 27_544
Na Ge2 3.4436(3) 146
Na Ge2 3.4436(3) 50_454
Na Ge1 3.5395(3) 27_544
Na Ge1 3.5395(3) 128
Na Ge1 3.5395(3) 83_445
Na Ge1 3.5395(3) 179
